data_7700273
loop_
_publ_author_name
'Cao, Yihan'
'Shih, Wei-Chun'
'Bhuvanesh, Nattamai'
'Ozerov, Oleg V.'

_publ_section_title
;
 Silver halide complexes of a borane/bis(phosphine) ligand.
;
_journal_issue 27
_journal_name_full 'Dalton transactions (Cambridge, England : 2003)'
_journal_page_first 9959
_journal_page_last 9961
_journal_paper_doi 10.1039/c9dt02100k
_journal_volume 48
_journal_year 2019
_chemical_formula_moiety 'C60 H82 Ag2 B2 F2 P4, C7 H8'
_chemical_formula_sum 'C67 H90 Ag2 B2 F2 P4'
_chemical_formula_weight 1294.62
_space_group_crystal_system monoclinic
_space_group_IT_number 14
_space_group_name_Hall '-P 2yn'
_space_group_name_H-M_alt 'P 1 21/n 1'
_symmetry_space_group_name_Hall '-P 2yn'
_symmetry_space_group_name_H-M 'P 1 21/n 1'
_atom_sites_solution_hydrogens geom
_audit_creation_date 2019-06-10
_audit_creation_method
;
Olex2 1.2
(compiled 2018.05.29 svn.r3508 for OlexSys, GUI svn.r5506)
;
_audit_update_record
;
2019-06-13 deposited with the CCDC.    2019-06-17 downloaded from the CCDC.
;
_cell_angle_alpha 90
_cell_angle_beta 95.983(2)
_cell_angle_gamma 90
_cell_formula_units_Z 4
_cell_length_a 13.169(3)
_cell_length_b 24.543(5)
_cell_length_c 19.555(4)
_cell_measurement_reflns_used 9838
_cell_measurement_temperature 150.0
_cell_measurement_theta_max 27.598
_cell_measurement_theta_min 2.275
_cell_volume 6286(2)
_computing_cell_refinement 'SAINT V8.32B (Bruker SAINT, 2016)'
_computing_data_collection 'Bruker Apex II'
_computing_data_reduction 'SAINT V8.32B (Bruker SAINT, 2016)'
_computing_molecular_graphics 'Olex2 (Dolomanov et al., 2009)'
_computing_publication_material 'Olex2 (Dolomanov et al., 2009)'
_computing_structure_refinement 'ShelXL (Sheldrick, 2015)'
_diffrn_ambient_temperature 110
_diffrn_measured_fraction_theta_full 1.000
_diffrn_measured_fraction_theta_max 0.996
_diffrn_measurement_device_type 'Bruker APEX-II CCD'
_diffrn_measurement_method '\f and \w scans'
_diffrn_radiation_type MoK\a
_diffrn_radiation_wavelength 0.71073
_diffrn_reflns_av_R_equivalents 0.0227
_diffrn_reflns_av_unetI/netI 0.0170
_diffrn_reflns_Laue_measured_fraction_full 1.000
_diffrn_reflns_Laue_measured_fraction_max 0.996
_diffrn_reflns_limit_h_max 17
_diffrn_reflns_limit_h_min -17
_diffrn_reflns_limit_k_max 31
_diffrn_reflns_limit_k_min -31
_diffrn_reflns_limit_l_max 25
_diffrn_reflns_limit_l_min -25
_diffrn_reflns_number 73670
_diffrn_reflns_point_group_measured_fraction_full 1.000
_diffrn_reflns_point_group_measured_fraction_max 0.996
_diffrn_reflns_theta_full 25.242
_diffrn_reflns_theta_max 27.614
_diffrn_reflns_theta_min 1.962
_diffrn_standards_number 0
_exptl_absorpt_coefficient_mu 0.770
_exptl_absorpt_correction_T_max 0.7456
_exptl_absorpt_correction_T_min 0.6271
_exptl_absorpt_correction_type multi-scan
_exptl_absorpt_process_details
'SADABS-2012/1 (Bruker,2012) was used for absorption correction. wR2(int) was 0.1390 before and 0.0357 after correction. The Ratio of minimum to maximum transmission is 0.8411. The \l/2 correction factor is 0.0015.'
_exptl_crystal_colour colourless
_exptl_crystal_colour_primary colourless
_exptl_crystal_density_diffrn 1.368
_exptl_crystal_description block
_exptl_crystal_F_000 2696
_exptl_crystal_recrystallization_method 'Re-crystallisation from solvent: Toluene/pentane'
_exptl_crystal_size_max 0.52
_exptl_crystal_size_mid 0.29
_exptl_crystal_size_min 0.28
_refine_diff_density_max 0.617
_refine_diff_density_min -0.626
_refine_diff_density_rms 0.061
_refine_ls_extinction_method none
_refine_ls_goodness_of_fit_ref 1.046
_refine_ls_hydrogen_treatment constr
_refine_ls_matrix_type full
_refine_ls_number_parameters 799
_refine_ls_number_reflns 14546
_refine_ls_number_restraints 500
_refine_ls_restrained_S_all 1.045
_refine_ls_R_factor_all 0.0302
_refine_ls_R_factor_gt 0.0246
_refine_ls_shift/su_max 0.003
_refine_ls_shift/su_mean 0.000
_refine_ls_structure_factor_coef Fsqd
_refine_ls_weighting_details 'w=1/[\s^2^(Fo^2^)+(0.0211P)^2^+6.3211P] where P=(Fo^2^+2Fc^2^)/3'
_refine_ls_weighting_scheme calc
_refine_ls_wR_factor_gt 0.0562
_refine_ls_wR_factor_ref 0.0604
_reflns_Friedel_coverage 0.000
_reflns_number_gt 12938
_reflns_number_total 14546
_reflns_threshold_expression 'I > 2\s(I)'
_cod_data_source_file c9dt02100k2.cif
_cod_data_source_block wcs989
_cod_depositor_comments 'Adding full bibliography for 7700273--7700274.cif.'
_cod_database_code 7700273
_shelx_shelxl_version_number 2018/3
_shelx_space_group_comment
;
The symmetry employed for this shelxl refinement is uniquely defined
by the following loop, which should always be used as a source of
symmetry information in preference to the above space-group names.
They are only intended as comments.
;
_shelx_estimated_absorpt_t_max 0.813
_shelx_estimated_absorpt_t_min 0.690
_olex2_refinement_description
;
1. Fixed Uiso
 At 1.2 times of:
  All C(H) groups
 At 1.5 times of:
  All C(H,H,H) groups
2. Restrained distances
 P3-C52 \\sim P3-C52A
 with sigma of 0.01
 C54A-C52A \\sim C54-C52 \\sim C53A-C52A \\sim C53-C52
 with sigma of 0.01
 C53-C54 \\sim C53A-C54A
 with sigma of 0.01
 P2-C25 \\sim P2-C25A
 with sigma of 0.01
 C27A-C25A \\sim C27-C25 \\sim C26-C25 \\sim C26A-C25A
 with sigma of 0.01
 C26-C27 \\sim C26A-C27A
 with sigma of 0.01
3. Uiso/Uaniso restraints and constraints
C7S \\sim C1S \\sim C2S \\sim C3S \\sim C4S \\sim C5S \\sim C6S \\sim C7T \\sim
C1T \\sim C2T \\sim C3T \\sim C4T \\sim C5T \\sim C6T: within 2A with sigma of
0.01 and sigma for terminal atoms of 0.02
C52 \\sim C53 \\sim C54 \\sim C52A \\sim C53A \\sim C54A: within 2A with sigma
of 0.01 and sigma for terminal atoms of 0.02
C25 \\sim C26 \\sim C27 \\sim C25A \\sim C26A \\sim C27A: within 2A with sigma
of 0.01 and sigma for terminal atoms of 0.02
Uanis(C25) = Uanis(C25A)
Uanis(C27A) = Uanis(C27)
4. Rigid body (RIGU) restrains
 C7S, C1S, C2S, C3S, C4S, C5S, C6S, C7T, C1T, C2T, C3T, C4T, C5T, C6T
 with sigma for 1-2 distances of 0.01 and sigma for 1-3 distances of 0.01
 C52, C53, C54, C52A, C53A, C54A
 with sigma for 1-2 distances of 0.01 and sigma for 1-3 distances of 0.01
 C25, C26, C27, C25A, C26A, C27A
 with sigma for 1-2 distances of 0.01 and sigma for 1-3 distances of 0.01
5. Others
 Sof(C7T)=Sof(H7TA)=Sof(H7TB)=Sof(H7TC)=Sof(C1T)=Sof(C2T)=Sof(H2T)=Sof(C3T)=
 Sof(H3T)=Sof(C4T)=Sof(H4T)=Sof(C5T)=Sof(H5T)=Sof(C6T)=Sof(H6T)=Sof(C52A)=
 Sof(H52A)=Sof(C53A)=Sof(H53D)=Sof(H53E)=Sof(H53F)=Sof(C54A)=Sof(H54D)=
 Sof(H54E)=Sof(H54F)=1-FVAR(1)
 Sof(C52)=Sof(H52)=Sof(C53)=Sof(H53A)=Sof(H53B)=Sof(H53C)=Sof(C54)=Sof(H54A)=
 Sof(H54B)=Sof(H54C)=Sof(C7S)=Sof(H7SA)=Sof(H7SB)=Sof(H7SC)=Sof(C1S)=Sof(C2S)=
 Sof(H2S)=Sof(C3S)=Sof(H3S)=Sof(C4S)=Sof(H4S)=Sof(C5S)=Sof(H5S)=Sof(C6S)=
 Sof(H6S)=FVAR(1)
 Sof(C25A)=Sof(H25A)=Sof(C26A)=Sof(H26D)=Sof(H26E)=Sof(H26F)=Sof(C27A)=
 Sof(H27D)=Sof(H27E)=Sof(H27F)=1-FVAR(2)
 Sof(C25)=Sof(H25)=Sof(C26)=Sof(H26A)=Sof(H26B)=Sof(H26C)=Sof(C27)=Sof(H27A)=
 Sof(H27B)=Sof(H27C)=FVAR(2)
6.a Ternary CH refined with riding coordinates:
 C19(H19), C22(H22), C25(H25), C28(H28), C49(H49), C52(H52), C55(H55),
 C58(H58), C52A(H52A), C25A(H25A)
6.b Aromatic/amide H refined with riding coordinates:
 C3(H3), C4(H4), C5(H5), C6(H6), C9(H9), C10(H10), C11(H11), C12(H12),
 C14(H14), C15(H15), C16(H16), C17(H17), C18(H18), C33(H33), C34(H34), C35(H35),
  C36(H36), C39(H39), C40(H40), C41(H41), C42(H42), C44(H44), C45(H45),
 C46(H46), C47(H47), C48(H48), C2S(H2S), C3S(H3S), C4S(H4S), C5S(H5S), C6S(H6S),
  C2T(H2T), C3T(H3T), C4T(H4T), C5T(H5T), C6T(H6T)
6.c Fitted hexagon refined as free rotating group:
 C1S(C2S,C3S,C4S,C5S,C6S), C1T(C2T,C3T,C4T,C5T,C6T)
6.d Idealised Me refined as rotating group:
 C20(H20A,H20B,H20C), C21(H21A,H21B,H21C), C23(H23A,H23B,H23C), C24(H24A,H24B,
 H24C), C26(H26A,H26B,H26C), C27(H27A,H27B,H27C), C29(H29A,H29B,H29C), C30(H30A,
 H30B,H30C), C50(H50A,H50B,H50C), C51(H51A,H51B,H51C), C53(H53A,H53B,H53C),
 C54(H54A,H54B,H54C), C56(H56A,H56B,H56C), C57(H57A,H57B,H57C), C59(H59A,H59B,
 H59C), C60(H60A,H60B,H60C), C7S(H7SA,H7SB,H7SC), C7T(H7TA,H7TB,H7TC),
 C53A(H53D,H53E,H53F), C54A(H54D,H54E,H54F), C26A(H26D,H26E,H26F), C27A(H27D,
 H27E,H27F)
;
_olex2_submission_special_instructions 'No special instructions were received'

loop_
_space_group_symop_operation_xyz
'x, y, z'
'-x+1/2, y+1/2, -z+1/2'
'-x, -y, -z'
'x-1/2, -y-1/2, z-1/2'

loop_
_atom_site_label
_atom_site_type_symbol
_atom_site_fract_x
_atom_site_fract_y
_atom_site_fract_z
_atom_site_U_iso_or_equiv
_atom_site_adp_type
_atom_site_occupancy
_atom_site_site_symmetry_order
_atom_site_calc_flag
_atom_site_refinement_flags_posn
_atom_site_refinement_flags_adp
_atom_site_refinement_flags_occupancy
_atom_site_disorder_assembly
_atom_site_disorder_group
Ag1 Ag 0.59590(2) 0.11250(2) 0.33167(2) 0.01930(3) Uani 1 1 d . . . . .
Ag2 Ag 0.76626(2) 0.07485(2) 0.13150(2) 0.01972(4) Uani 1 1 d . . . . .
P1 P 0.72762(3) 0.07692(2) 0.41653(2) 0.01762(8) Uani 1 1 d . . . . .
P2 P 0.80834(3) -0.01908(2) 0.16237(2) 0.01853(9) Uani 1 1 d D . . . .
P3 P 0.41867(4) 0.12466(2) 0.28348(2) 0.02115(9) Uani 1 1 d D . . . .
P4 P 0.67672(4) 0.14174(2) 0.05637(2) 0.02153(9) Uani 1 1 d . . . . .
F1 F 0.77453(7) 0.07000(4) 0.27172(5) 0.01866(19) Uani 1 1 d . . . . .
F2 F 0.61639(8) 0.13844(4) 0.20138(5) 0.0207(2) Uani 1 1 d . . . . .
C1 C 0.91618(13) 0.10072(7) 0.36028(9) 0.0181(3) Uani 1 1 d . . . . .
C2 C 0.85766(12) 0.10581(6) 0.41704(8) 0.0172(3) Uani 1 1 d . . . . .
C3 C 0.89864(14) 0.13349(8) 0.47648(9) 0.0232(4) Uani 1 1 d . . . . .
H3 H 0.858549 0.136678 0.513953 0.028 Uiso 1 1 calc R . . . .
C4 C 0.99523(14) 0.15626(8) 0.48245(10) 0.0268(4) Uani 1 1 d . . . . .
H4 H 1.021212 0.174508 0.523417 0.032 Uiso 1 1 calc R . . . .
C5 C 1.05320(14) 0.15199(8) 0.42781(10) 0.0265(4) Uani 1 1 d . . . . .
H5 H 1.119663 0.167415 0.430636 0.032 Uiso 1 1 calc R . . . .
C6 C 1.01345(14) 0.12499(8) 0.36884(9) 0.0237(4) Uani 1 1 d . . . . .
H6 H 1.054510 0.122716 0.331777 0.028 Uiso 1 1 calc R . . . .
C7 C 0.92329(12) 0.00445(7) 0.29117(9) 0.0185(3) Uani 1 1 d . . . . .
C8 C 0.89291(13) -0.03524(7) 0.24043(9) 0.0198(3) Uani 1 1 d . . . . .
C9 C 0.93033(15) -0.08881(8) 0.24736(10) 0.0284(4) Uani 1 1 d . . . . .
H9 H 0.908165 -0.115087 0.213371 0.034 Uiso 1 1 calc R . . . .
C10 C 0.99868(16) -0.10416(8) 0.30255(11) 0.0338(5) Uani 1 1 d . . . . .
H10 H 1.022828 -0.140603 0.306676 0.041 Uiso 1 1 calc R . . . .
C11 C 1.03125(15) -0.06576(8) 0.35149(11) 0.0322(4) Uani 1 1 d . . . . .
H11 H 1.079240 -0.075474 0.389181 0.039 Uiso 1 1 calc R . . . .
C12 C 0.99380(14) -0.01286(8) 0.34560(9) 0.0246(4) Uani 1 1 d . . . . .
H12 H 1.017031 0.012825 0.380069 0.030 Uiso 1 1 calc R . . . .
C13 C 0.93803(14) 0.09880(8) 0.22514(9) 0.0235(4) Uani 1 1 d . . . . .
C14 C 1.02779(16) 0.07875(10) 0.20033(11) 0.0345(5) Uani 1 1 d . . . . .
H14 H 1.057780 0.046269 0.219602 0.041 Uiso 1 1 calc R . . . .
C15 C 1.07368(19) 0.10507(12) 0.14855(12) 0.0501(7) Uani 1 1 d . . . . .
H15 H 1.133222 0.090017 0.132417 0.060 Uiso 1 1 calc R . . . .
C16 C 1.0335(2) 0.15256(13) 0.12071(12) 0.0563(8) Uani 1 1 d . . . . .
H16 H 1.064730 0.170258 0.085106 0.068 Uiso 1 1 calc R . . . .
C17 C 0.9477(2) 0.17458(10) 0.14450(11) 0.0473(6) Uani 1 1 d . . . . .
H17 H 0.920853 0.208073 0.126165 0.057 Uiso 1 1 calc R . . . .
C18 C 0.89955(16) 0.14773(8) 0.19578(10) 0.0306(4) Uani 1 1 d . . . . .
H18 H 0.839548 0.163064 0.210924 0.037 Uiso 1 1 calc R . . . .
C19 C 0.68666(14) 0.09209(8) 0.50276(9) 0.0249(4) Uani 1 1 d . . . . .
H19 H 0.746278 0.087024 0.538252 0.030 Uiso 1 1 calc R . . . .
C20 C 0.59988(18) 0.05475(9) 0.51999(12) 0.0391(5) Uani 1 1 d . . . . .
H20A H 0.547818 0.052756 0.480433 0.059 Uiso 1 1 calc GR . . . .
H20B H 0.569342 0.069363 0.559757 0.059 Uiso 1 1 calc GR . . . .
H20C H 0.626898 0.018197 0.530823 0.059 Uiso 1 1 calc GR . . . .
C21 C 0.65060(14) 0.15149(8) 0.50472(9) 0.0250(4) Uani 1 1 d . . . . .
H21A H 0.704641 0.175653 0.491735 0.037 Uiso 1 1 calc GR . . . .
H21B H 0.634913 0.160506 0.551297 0.037 Uiso 1 1 calc GR . . . .
H21C H 0.589214 0.156238 0.472382 0.037 Uiso 1 1 calc GR . . . .
C22 C 0.75398(14) 0.00270(7) 0.41520(10) 0.0238(4) Uani 1 1 d . . . . .
H22 H 0.789964 -0.003658 0.373336 0.029 Uiso 1 1 calc R . . . .
C23 C 0.65715(15) -0.03279(8) 0.40567(12) 0.0339(5) Uani 1 1 d . . . . .
H23A H 0.605994 -0.015146 0.372975 0.051 Uiso 1 1 calc GR . . . .
H23B H 0.629614 -0.037183 0.450011 0.051 Uiso 1 1 calc GR . . . .
H23C H 0.674186 -0.068637 0.387968 0.051 Uiso 1 1 calc GR . . . .
C24 C 0.82783(16) -0.01646(8) 0.47584(11) 0.0329(4) Uani 1 1 d . . . . .
H24A H 0.845666 -0.054720 0.469149 0.049 Uiso 1 1 calc GR . . . .
H24B H 0.795347 -0.012807 0.518477 0.049 Uiso 1 1 calc GR . . . .
H24C H 0.889845 0.005848 0.478818 0.049 Uiso 1 1 calc GR . . . .
C25 C 0.68568(17) -0.05519(9) 0.16660(15) 0.0276(6) Uani 0.855(5) 1 d D U P A 1
H25 H 0.643243 -0.047960 0.122096 0.033 Uiso 0.855(5) 1 calc R . P A 1
C26 C 0.6304(2) -0.02958(12) 0.2224(2) 0.0632(12) Uani 0.855(5) 1 d D U P A 1
H26A H 0.668942 -0.036199 0.267258 0.095 Uiso 0.855(5) 1 calc GR . P A 1
H26B H 0.562176 -0.045689 0.221793 0.095 Uiso 0.855(5) 1 calc GR . P A 1
H26C H 0.624081 0.009747 0.214419 0.095 Uiso 0.855(5) 1 calc GR . P A 1
C27 C 0.6906(3) -0.11674(11) 0.17530(17) 0.0337(8) Uani 0.855(5) 1 d D U P A 1
H27A H 0.727061 -0.132666 0.138921 0.051 Uiso 0.855(5) 1 calc GR . P A 1
H27B H 0.621201 -0.131565 0.172333 0.051 Uiso 0.855(5) 1 calc GR . P A 1
H27C H 0.726779 -0.125663 0.220264 0.051 Uiso 0.855(5) 1 calc GR . P A 1
C28 C 0.86667(18) -0.05667(9) 0.09410(10) 0.0348(5) Uani 1 1 d . . . . .
H28 H 0.874642 -0.095722 0.108237 0.042 Uiso 1 1 calc R . . . .
C29 C 0.7980(3) -0.05398(13) 0.02638(12) 0.0679(10) Uani 1 1 d . . . . .
H29A H 0.829324 -0.074532 -0.008893 0.102 Uiso 1 1 calc GR . . . .
H29B H 0.789200 -0.015889 0.011913 0.102 Uiso 1 1 calc GR . . . .
H29C H 0.731210 -0.069779 0.032625 0.102 Uiso 1 1 calc GR . . . .
C30 C 0.9724(2) -0.03327(12) 0.08633(14) 0.0561(7) Uani 1 1 d . . . . .
H30A H 1.001657 -0.051882 0.048621 0.084 Uiso 1 1 calc GR . . . .
H30B H 1.016855 -0.038687 0.129181 0.084 Uiso 1 1 calc GR . . . .
H30C H 0.966459 0.005781 0.076216 0.084 Uiso 1 1 calc GR . . . .
C31 C 0.46651(13) 0.20438(7) 0.18465(8) 0.0191(3) Uani 1 1 d . . . . .
C32 C 0.38958(13) 0.17744(7) 0.21770(9) 0.0207(3) Uani 1 1 d . . . . .
C33 C 0.28613(14) 0.18990(8) 0.20040(10) 0.0273(4) Uani 1 1 d . . . . .
H33 H 0.236020 0.171084 0.222882 0.033 Uiso 1 1 calc R . . . .
C34 C 0.25515(14) 0.22881(9) 0.15152(11) 0.0321(4) Uani 1 1 d . . . . .
H34 H 0.184805 0.237028 0.140778 0.039 Uiso 1 1 calc R . . . .
C35 C 0.32847(15) 0.25547(9) 0.11868(11) 0.0322(4) Uani 1 1 d . . . . .
H35 H 0.308767 0.282296 0.084862 0.039 Uiso 1 1 calc R . . . .
C36 C 0.43113(14) 0.24314(8) 0.13499(10) 0.0255(4) Uani 1 1 d . . . . .
H36 H 0.479935 0.261927 0.111291 0.031 Uiso 1 1 calc R . . . .
C37 C 0.65474(12) 0.23051(7) 0.14981(8) 0.0174(3) Uani 1 1 d . . . . .
C38 C 0.68864(13) 0.21301(7) 0.08644(9) 0.0195(3) Uani 1 1 d . . . . .
C39 C 0.73603(15) 0.25053(7) 0.04573(9) 0.0248(4) Uani 1 1 d . . . . .
H39 H 0.757823 0.238475 0.003466 0.030 Uiso 1 1 calc R . . . .
C40 C 0.75213(14) 0.30434(7) 0.06489(9) 0.0248(4) Uani 1 1 d . . . . .
H40 H 0.785347 0.328596 0.036590 0.030 Uiso 1 1 calc R . . . .
C41 C 0.71927(14) 0.32222(7) 0.12561(9) 0.0242(4) Uani 1 1 d . . . . .
H41 H 0.728395 0.359171 0.139376 0.029 Uiso 1 1 calc R . . . .
C42 C 0.67274(14) 0.28562(7) 0.16636(9) 0.0219(3) Uani 1 1 d . . . . .
H42 H 0.651546 0.298671 0.208347 0.026 Uiso 1 1 calc R . . . .
C43 C 0.62297(13) 0.22014(7) 0.28193(8) 0.0178(3) Uani 1 1 d . . . . .
C44 C 0.56249(13) 0.25789(7) 0.31352(9) 0.0211(3) Uani 1 1 d . . . . .
H44 H 0.496872 0.266687 0.291400 0.025 Uiso 1 1 calc R . . . .
C45 C 0.59479(15) 0.28286(7) 0.37577(9) 0.0254(4) Uani 1 1 d . . . . .
H45 H 0.550849 0.307454 0.395934 0.030 Uiso 1 1 calc R . . . .
C46 C 0.69108(16) 0.27189(8) 0.40845(10) 0.0285(4) Uani 1 1 d . . . . .
H46 H 0.714025 0.289449 0.450533 0.034 Uiso 1 1 calc R . . . .
C47 C 0.75373(15) 0.23501(8) 0.37913(10) 0.0286(4) Uani 1 1 d . . . . .
H47 H 0.820109 0.227449 0.400910 0.034 Uiso 1 1 calc R . . . .
C48 C 0.71904(14) 0.20909(7) 0.31766(9) 0.0228(4) Uani 1 1 d . . . . .
H48 H 0.761923 0.182973 0.299208 0.027 Uiso 1 1 calc R . . . .
C49 C 0.33169(15) 0.14193(9) 0.34960(10) 0.0288(4) Uani 1 1 d . . . . .
H49 H 0.260686 0.144400 0.326072 0.035 Uiso 1 1 calc R . . . .
C50 C 0.3326(3) 0.09830(11) 0.40498(13) 0.0558(7) Uani 1 1 d . . . . .
H50A H 0.296526 0.065878 0.385927 0.084 Uiso 1 1 calc GR . . . .
H50B H 0.298485 0.112212 0.443630 0.084 Uiso 1 1 calc GR . . . .
H50C H 0.403304 0.088707 0.421019 0.084 Uiso 1 1 calc GR . . . .
C51 C 0.35891(16) 0.19669(9) 0.38170(10) 0.0333(4) Uani 1 1 d . . . . .
H51A H 0.354654 0.224706 0.345811 0.050 Uiso 1 1 calc GR . . . .
H51B H 0.428582 0.195409 0.404791 0.050 Uiso 1 1 calc GR . . . .
H51C H 0.311157 0.205466 0.415320 0.050 Uiso 1 1 calc GR . . . .
C52 C 0.3490(2) 0.06511(11) 0.24173(15) 0.0208(6) Uani 0.701(2) 1 d D U P B 1
H52 H 0.273932 0.070249 0.243004 0.025 Uiso 0.701(2) 1 calc R . P B 1
C53 C 0.3829(3) 0.01256(11) 0.27976(15) 0.0329(7) Uani 0.701(2) 1 d D U P B 1
H53A H 0.456682 0.007868 0.279321 0.049 Uiso 0.701(2) 1 calc GR . P B 1
H53B H 0.347172 -0.018556 0.256885 0.049 Uiso 0.701(2) 1 calc GR . P B 1
H53C H 0.366345 0.014756 0.327399 0.049 Uiso 0.701(2) 1 calc GR . P B 1
C54 C 0.3726(3) 0.06127(12) 0.16727(14) 0.0273(6) Uani 0.701(2) 1 d D U P B 1
H54A H 0.343027 0.092710 0.141488 0.041 Uiso 0.701(2) 1 calc GR . P B 1
H54B H 0.343195 0.027636 0.146703 0.041 Uiso 0.701(2) 1 calc GR . P B 1
H54C H 0.446732 0.060976 0.165693 0.041 Uiso 0.701(2) 1 calc GR . P B 1
C55 C 0.53697(15) 0.13246(8) 0.03954(10) 0.0287(4) Uani 1 1 d . . . . .
H55 H 0.508468 0.143129 0.083050 0.034 Uiso 1 1 calc R . . . .
C56 C 0.50542(18) 0.07261(9) 0.02656(12) 0.0391(5) Uani 1 1 d . . . . .
H56A H 0.518718 0.062082 -0.020017 0.059 Uiso 1 1 calc GR . . . .
H56B H 0.432482 0.068474 0.031346 0.059 Uiso 1 1 calc GR . . . .
H56C H 0.544979 0.049204 0.060098 0.059 Uiso 1 1 calc GR . . . .
C57 C 0.48680(18) 0.17062(9) -0.01601(11) 0.0401(5) Uani 1 1 d . . . . .
H57A H 0.507148 0.159909 -0.060895 0.060 Uiso 1 1 calc GR . . . .
H57B H 0.508755 0.208154 -0.005740 0.060 Uiso 1 1 calc GR . . . .
H57C H 0.412387 0.168225 -0.016951 0.060 Uiso 1 1 calc GR . . . .
C58 C 0.72681(17) 0.14077(8) -0.02933(9) 0.0306(4) Uani 1 1 d . . . . .
H58 H 0.701034 0.173725 -0.055750 0.037 Uiso 1 1 calc R . . . .
C59 C 0.6914(2) 0.08955(9) -0.07063(11) 0.0408(5) Uani 1 1 d . . . . .
H59A H 0.618979 0.093178 -0.087496 0.061 Uiso 1 1 calc GR . . . .
H59B H 0.700975 0.057396 -0.040943 0.061 Uiso 1 1 calc GR . . . .
H59C H 0.731656 0.085483 -0.109728 0.061 Uiso 1 1 calc GR . . . .
C60 C 0.84382(18) 0.14214(10) -0.02085(11) 0.0392(5) Uani 1 1 d . . . . .
H60A H 0.869000 0.142338 -0.066272 0.059 Uiso 1 1 calc GR . . . .
H60B H 0.869983 0.109890 0.004776 0.059 Uiso 1 1 calc GR . . . .
H60C H 0.867292 0.175079 0.004370 0.059 Uiso 1 1 calc GR . . . .
B1 B 0.88564(14) 0.06826(8) 0.28738(10) 0.0169(3) Uani 1 1 d . . . . .
B2 B 0.59031(14) 0.19630(7) 0.20406(9) 0.0168(3) Uani 1 1 d . . . . .
C7S C 0.2212(3) -0.1613(2) 0.2251(2) 0.0651(12) Uani 0.701(2) 1 d . U P B 1
H7SA H 0.210562 -0.123880 0.240168 0.098 Uiso 0.701(2) 1 calc GR . P B 1
H7SB H 0.181526 -0.186393 0.250908 0.098 Uiso 0.701(2) 1 calc GR . P B 1
H7SC H 0.198747 -0.164559 0.175873 0.098 Uiso 0.701(2) 1 calc GR . P B 1
C1S C 0.33210(14) -0.17538(11) 0.23778(13) 0.0472(9) Uani 0.701(2) 1 d . U P B 1
C2S C 0.3919(2) -0.14890(9) 0.29041(13) 0.0507(8) Uani 0.701(2) 1 d G U P B 1
H2S H 0.363113 -0.120880 0.315824 0.061 Uiso 0.701(2) 1 calc R . P B 1
C3S C 0.4937(2) -0.16343(10) 0.30586(12) 0.0579(11) Uani 0.701(2) 1 d G U P B 1
H3S H 0.534530 -0.145328 0.341834 0.069 Uiso 0.701(2) 1 calc R . P B 1
C4S C 0.53575(14) -0.20443(10) 0.26868(14) 0.0518(9) Uani 0.701(2) 1 d G U P B 1
H4S H 0.605346 -0.214351 0.279244 0.062 Uiso 0.701(2) 1 calc R . P B 1
C5S C 0.47599(18) -0.23090(9) 0.21605(12) 0.0426(8) Uani 0.701(2) 1 d G U P B 1
H5S H 0.504744 -0.258926 0.190644 0.051 Uiso 0.701(2) 1 calc R . P B 1
C6S C 0.37417(17) -0.21638(10) 0.20060(11) 0.0426(8) Uani 0.701(2) 1 d G U P B 1
H6S H 0.333325 -0.234479 0.164633 0.051 Uiso 0.701(2) 1 calc R . P B 1
C7T C 0.4293(10) -0.2447(5) 0.1900(6) 0.067(3) Uani 0.299(2) 1 d . U P B 2
H7TA H 0.500062 -0.242418 0.178964 0.100 Uiso 0.299(2) 1 calc GR . P B 2
H7TB H 0.383147 -0.245757 0.147355 0.100 Uiso 0.299(2) 1 calc GR . P B 2
H7TC H 0.420448 -0.277861 0.216677 0.100 Uiso 0.299(2) 1 calc GR . P B 2
C1T C 0.4055(5) -0.1966(2) 0.2308(3) 0.0474(15) Uani 0.299(2) 1 d . U P B 2
C2T C 0.3085(4) -0.1738(3) 0.2209(3) 0.0509(19) Uani 0.299(2) 1 d G U P B 2
H2T H 0.258178 -0.189180 0.188209 0.061 Uiso 0.299(2) 1 calc R . P B 2
C3T C 0.2851(4) -0.1284(3) 0.2588(3) 0.0564(18) Uani 0.299(2) 1 d G U P B 2
H3T H 0.218752 -0.112792 0.251997 0.068 Uiso 0.299(2) 1 calc R . P B 2
C4T C 0.3587(5) -0.1058(2) 0.3066(3) 0.0572(19) Uani 0.299(2) 1 d G U P B 2
H4T H 0.342674 -0.074790 0.332492 0.069 Uiso 0.299(2) 1 calc R . P B 2
C5T C 0.4557(4) -0.1286(3) 0.3165(3) 0.0567(18) Uani 0.299(2) 1 d G U P B 2
H5T H 0.506024 -0.113177 0.349200 0.068 Uiso 0.299(2) 1 calc R . P B 2
C6T C 0.4791(4) -0.1740(3) 0.2786(3) 0.0460(17) Uani 0.299(2) 1 d G U P B 2
H6T H 0.545452 -0.189566 0.285412 0.055 Uiso 0.299(2) 1 calc R . P B 2
C52A C 0.3902(5) 0.0541(3) 0.2439(4) 0.0294(17) Uani 0.299(2) 1 d D U P B 2
H52A H 0.425017 0.026655 0.276031 0.035 Uiso 0.299(2) 1 calc R . P B 2
C53A C 0.4327(6) 0.0475(3) 0.1747(3) 0.0374(17) Uani 0.299(2) 1 d D U P B 2
H53D H 0.398216 0.072969 0.141408 0.056 Uiso 0.299(2) 1 calc GR . P B 2
H53E H 0.420982 0.010059 0.158193 0.056 Uiso 0.299(2) 1 calc GR . P B 2
H53F H 0.506137 0.055066 0.180088 0.056 Uiso 0.299(2) 1 calc GR . P B 2
C54A C 0.2767(5) 0.0407(3) 0.2361(5) 0.0438(19) Uani 0.299(2) 1 d D U P B 2
H54D H 0.241648 0.063930 0.266972 0.066 Uiso 0.299(2) 1 calc GR . P B 2
H54E H 0.267146 0.002378 0.247839 0.066 Uiso 0.299(2) 1 calc GR . P B 2
H54F H 0.248342 0.047225 0.188464 0.066 Uiso 0.299(2) 1 calc GR . P B 2
C25A C 0.6951(7) -0.0536(5) 0.1941(8) 0.0276(6) Uani 0.145(5) 1 d D U P A 2
H25A H 0.697543 -0.043382 0.243757 0.033 Uiso 0.145(5) 1 calc R . P A 2
C26A C 0.5924(10) -0.0327(5) 0.1612(8) 0.037(3) Uani 0.145(5) 1 d D U P A 2
H26D H 0.591239 0.007204 0.163720 0.056 Uiso 0.145(5) 1 calc GR . P A 2
H26E H 0.537572 -0.047645 0.185768 0.056 Uiso 0.145(5) 1 calc GR . P A 2
H26F H 0.582498 -0.044106 0.112948 0.056 Uiso 0.145(5) 1 calc GR . P A 2
C27A C 0.6934(13) -0.1158(5) 0.1931(15) 0.0337(8) Uani 0.145(5) 1 d D U P A 2
H27D H 0.694793 -0.128745 0.145798 0.051 Uiso 0.145(5) 1 calc GR . P A 2
H27E H 0.631069 -0.128859 0.211149 0.051 Uiso 0.145(5) 1 calc GR . P A 2
H27F H 0.753202 -0.129852 0.221764 0.051 Uiso 0.145(5) 1 calc GR . P A 2

loop_
_atom_site_aniso_label
_atom_site_aniso_U_11
_atom_site_aniso_U_22
_atom_site_aniso_U_33
_atom_site_aniso_U_23
_atom_site_aniso_U_13
_atom_site_aniso_U_12
Ag1 0.02419(7) 0.01750(6) 0.01621(6) 0.00305(5) 0.00220(5) 0.00289(5)
Ag2 0.02672(7) 0.01588(6) 0.01654(6) 0.00052(4) 0.00216(5) 0.00217(5)
P1 0.0195(2) 0.0154(2) 0.0185(2) 0.00453(16) 0.00436(16) 0.00244(16)
P2 0.0218(2) 0.0153(2) 0.0181(2) -0.00297(16) 0.00038(16) 0.00309(16)
P3 0.0258(2) 0.0199(2) 0.0171(2) 0.00394(16) -0.00057(17) -0.00825(17)
P4 0.0319(2) 0.0158(2) 0.0162(2) 0.00065(16) -0.00050(17) -0.00028(17)
F1 0.0174(5) 0.0201(5) 0.0183(5) -0.0003(4) 0.0009(4) 0.0023(4)
F2 0.0266(5) 0.0138(5) 0.0213(5) 0.0035(4) 0.0007(4) -0.0003(4)
C1 0.0206(8) 0.0141(8) 0.0194(8) 0.0012(6) 0.0008(6) 0.0007(6)
C2 0.0186(8) 0.0143(7) 0.0180(8) 0.0026(6) -0.0014(6) 0.0031(6)
C3 0.0238(9) 0.0270(9) 0.0182(8) -0.0006(7) -0.0008(7) 0.0077(7)
C4 0.0266(9) 0.0285(10) 0.0232(9) -0.0070(7) -0.0076(7) 0.0054(7)
C5 0.0210(9) 0.0283(10) 0.0291(9) -0.0039(8) -0.0027(7) -0.0035(7)
C6 0.0222(9) 0.0266(9) 0.0224(8) -0.0024(7) 0.0024(7) -0.0034(7)
C7 0.0159(7) 0.0200(8) 0.0199(8) -0.0001(6) 0.0030(6) 0.0015(6)
C8 0.0205(8) 0.0178(8) 0.0209(8) 0.0006(6) 0.0009(6) 0.0019(6)
C9 0.0344(10) 0.0187(9) 0.0312(10) -0.0016(7) -0.0015(8) 0.0051(7)
C10 0.0383(11) 0.0213(9) 0.0401(11) 0.0032(8) -0.0045(9) 0.0101(8)
C11 0.0295(10) 0.0314(10) 0.0333(10) 0.0053(8) -0.0077(8) 0.0086(8)
C12 0.0242(9) 0.0250(9) 0.0237(9) -0.0004(7) -0.0025(7) 0.0028(7)
C13 0.0271(9) 0.0248(9) 0.0187(8) -0.0035(7) 0.0025(7) -0.0108(7)
C14 0.0286(10) 0.0464(13) 0.0302(10) -0.0072(9) 0.0114(8) -0.0133(9)
C15 0.0395(13) 0.080(2) 0.0336(12) -0.0077(12) 0.0155(10) -0.0297(13)
C16 0.0532(15) 0.087(2) 0.0286(11) 0.0075(12) 0.0040(11) -0.0486(15)
C17 0.0641(16) 0.0437(13) 0.0304(11) 0.0127(10) -0.0124(11) -0.0312(12)
C18 0.0407(11) 0.0261(10) 0.0234(9) 0.0008(7) -0.0044(8) -0.0146(8)
C19 0.0263(9) 0.0297(10) 0.0196(8) 0.0074(7) 0.0065(7) 0.0068(7)
C20 0.0454(13) 0.0327(11) 0.0439(12) 0.0126(9) 0.0270(10) 0.0060(9)
C21 0.0254(9) 0.0288(10) 0.0208(8) -0.0023(7) 0.0028(7) 0.0034(7)
C22 0.0229(9) 0.0160(8) 0.0336(10) 0.0065(7) 0.0086(7) 0.0039(7)
C23 0.0284(10) 0.0177(9) 0.0581(14) 0.0064(9) 0.0156(9) 0.0000(7)
C24 0.0341(11) 0.0272(10) 0.0384(11) 0.0162(8) 0.0083(9) 0.0100(8)
C25 0.0243(10) 0.0192(9) 0.0371(15) -0.0050(11) -0.0073(10) -0.0023(8)
C26 0.0377(16) 0.0397(16) 0.120(3) -0.0364(18) 0.0453(18) -0.0162(12)
C27 0.0376(12) 0.0204(10) 0.043(2) -0.0023(11) 0.0051(12) -0.0035(8)
C28 0.0548(13) 0.0274(10) 0.0225(9) -0.0065(8) 0.0054(9) 0.0151(9)
C29 0.113(3) 0.0624(18) 0.0242(11) -0.0168(12) -0.0113(14) 0.0362(18)
C30 0.0689(18) 0.0556(16) 0.0509(15) -0.0020(12) 0.0404(14) 0.0160(13)
C31 0.0202(8) 0.0183(8) 0.0179(8) 0.0020(6) -0.0018(6) -0.0029(6)
C32 0.0209(8) 0.0227(8) 0.0176(8) 0.0028(7) -0.0032(6) -0.0061(7)
C33 0.0197(9) 0.0362(11) 0.0251(9) 0.0048(8) -0.0019(7) -0.0071(7)
C34 0.0188(9) 0.0413(12) 0.0341(10) 0.0055(9) -0.0070(7) -0.0020(8)
C35 0.0266(10) 0.0345(11) 0.0333(10) 0.0141(9) -0.0080(8) 0.0000(8)
C36 0.0240(9) 0.0249(9) 0.0269(9) 0.0094(7) -0.0006(7) -0.0030(7)
C37 0.0157(7) 0.0168(8) 0.0190(8) 0.0033(6) -0.0016(6) -0.0007(6)
C38 0.0241(8) 0.0145(8) 0.0190(8) 0.0024(6) -0.0016(6) -0.0007(6)
C39 0.0342(10) 0.0223(9) 0.0186(8) 0.0032(7) 0.0056(7) -0.0014(7)
C40 0.0295(9) 0.0225(9) 0.0228(9) 0.0069(7) 0.0043(7) -0.0061(7)
C41 0.0307(9) 0.0152(8) 0.0266(9) 0.0019(7) 0.0031(7) -0.0067(7)
C42 0.0259(9) 0.0176(8) 0.0230(8) 0.0003(7) 0.0059(7) -0.0032(7)
C43 0.0204(8) 0.0139(7) 0.0191(8) 0.0053(6) 0.0012(6) -0.0044(6)
C44 0.0208(8) 0.0191(8) 0.0233(8) 0.0031(7) 0.0020(7) -0.0037(6)
C45 0.0340(10) 0.0172(8) 0.0261(9) 0.0000(7) 0.0083(8) -0.0045(7)
C46 0.0418(11) 0.0209(9) 0.0215(9) 0.0015(7) -0.0024(8) -0.0103(8)
C47 0.0298(10) 0.0232(9) 0.0301(10) 0.0058(8) -0.0099(8) -0.0042(7)
C48 0.0239(9) 0.0180(8) 0.0258(9) 0.0047(7) -0.0013(7) -0.0003(7)
C49 0.0250(9) 0.0386(11) 0.0232(9) 0.0080(8) 0.0042(7) -0.0089(8)
C50 0.091(2) 0.0433(14) 0.0368(13) 0.0116(11) 0.0260(13) -0.0157(14)
C51 0.0354(11) 0.0383(11) 0.0282(10) 0.0033(8) 0.0124(8) 0.0005(9)
C52 0.0171(15) 0.0195(14) 0.0252(13) 0.0004(10) -0.0007(12) -0.0047(12)
C53 0.0519(18) 0.0150(12) 0.0312(14) 0.0013(11) 0.0016(13) 0.0001(12)
C54 0.0336(16) 0.0228(14) 0.0255(14) -0.0053(11) 0.0026(12) -0.0026(12)
C55 0.0341(10) 0.0236(9) 0.0265(9) -0.0044(7) -0.0059(8) -0.0033(8)
C56 0.0471(13) 0.0306(11) 0.0388(12) -0.0105(9) 0.0010(10) -0.0127(9)
C57 0.0439(12) 0.0380(12) 0.0344(11) -0.0006(9) -0.0149(9) 0.0027(10)
C58 0.0493(12) 0.0243(10) 0.0183(8) -0.0002(7) 0.0034(8) 0.0015(8)
C59 0.0685(16) 0.0301(11) 0.0244(10) -0.0063(8) 0.0079(10) -0.0019(10)
C60 0.0501(13) 0.0410(12) 0.0282(10) -0.0019(9) 0.0117(9) 0.0065(10)
B1 0.0165(8) 0.0161(8) 0.0181(8) -0.0010(7) 0.0017(7) -0.0004(7)
B2 0.0180(9) 0.0134(8) 0.0183(8) 0.0037(7) -0.0009(7) -0.0017(7)
C7S 0.059(2) 0.073(3) 0.064(3) 0.024(2) 0.011(2) 0.006(2)
C1S 0.0397(19) 0.049(2) 0.053(2) 0.0281(17) 0.0066(16) 0.0022(16)
C2S 0.072(2) 0.0338(16) 0.0469(18) 0.0033(14) 0.0109(17) -0.0038(16)
C3S 0.066(2) 0.043(2) 0.061(3) 0.001(2) -0.007(2) -0.0192(18)
C4S 0.0426(19) 0.0443(19) 0.067(2) 0.0112(17) -0.0022(16) -0.0105(15)
C5S 0.0455(19) 0.0389(18) 0.0443(19) 0.0070(15) 0.0084(15) -0.0038(15)
C6S 0.0491(19) 0.0441(19) 0.0332(17) 0.0081(14) -0.0030(14) -0.0136(15)
C7T 0.087(7) 0.059(6) 0.051(5) -0.002(4) -0.012(5) 0.002(5)
C1T 0.057(3) 0.042(3) 0.043(3) 0.010(3) 0.003(3) -0.007(3)
C2T 0.053(4) 0.048(3) 0.050(4) 0.018(3) -0.004(3) -0.002(3)
C3T 0.067(4) 0.049(4) 0.053(4) 0.014(3) 0.002(3) -0.003(3)
C4T 0.085(5) 0.046(4) 0.042(4) 0.000(3) 0.018(4) -0.004(4)
C5T 0.067(4) 0.053(4) 0.052(4) 0.003(3) 0.016(3) -0.010(4)
C6T 0.056(3) 0.045(3) 0.037(3) 0.000(3) 0.003(3) -0.022(3)
C52A 0.018(4) 0.025(4) 0.042(4) 0.002(3) -0.009(3) -0.007(3)
C53A 0.043(4) 0.028(4) 0.039(4) -0.005(3) -0.004(3) -0.012(3)
C54A 0.032(4) 0.027(3) 0.070(5) 0.003(3) -0.006(3) -0.004(3)
C25A 0.0243(10) 0.0192(9) 0.0371(15) -0.0050(11) -0.0073(10) -0.0023(8)
C26A 0.036(6) 0.024(6) 0.050(7) -0.017(6) -0.004(6) -0.004(5)
C27A 0.0376(12) 0.0204(10) 0.043(2) -0.0023(11) 0.0051(12) -0.0035(8)

loop_
_atom_type_symbol
_atom_type_description
_atom_type_scat_dispersion_real
_atom_type_scat_dispersion_imag
_atom_type_scat_source
C C 0.0033 0.0016 'International Tables Vol C Tables 4.2.6.8 and 6.1.1.4'
H H 0.0000 0.0000 'International Tables Vol C Tables 4.2.6.8 and 6.1.1.4'
Ag Ag -0.8971 1.1015 'International Tables Vol C Tables 4.2.6.8 and 6.1.1.4'
B B 0.0013 0.0007 'International Tables Vol C Tables 4.2.6.8 and 6.1.1.4'
F F 0.0171 0.0103 'International Tables Vol C Tables 4.2.6.8 and 6.1.1.4'
P P 0.1023 0.0942 'International Tables Vol C Tables 4.2.6.8 and 6.1.1.4'

loop_
_geom_angle_atom_site_label_1
_geom_angle_atom_site_label_2
_geom_angle_atom_site_label_3
_geom_angle
P1 Ag1 P3 153.034(15)
P4 Ag2 P2 151.118(16)
C2 P1 Ag1 117.33(5)
C2 P1 C19 105.88(8)
C2 P1 C22 101.64(8)
C19 P1 Ag1 107.02(6)
C22 P1 Ag1 117.63(6)
C22 P1 C19 106.35(8)
C8 P2 Ag2 120.90(6)
C8 P2 C25 108.40(11)
C8 P2 C28 103.31(9)
C8 P2 C25A 93.5(4)
C25 P2 Ag2 106.70(8)
C25 P2 C28 102.88(11)
C28 P2 Ag2 113.19(7)
C28 P2 C25A 114.6(5)
C25A P2 Ag2 110.0(4)
C32 P3 Ag1 118.51(6)
C32 P3 C49 103.12(9)
C32 P3 C52 100.87(11)
C32 P3 C52A 109.6(2)
C49 P3 Ag1 113.07(6)
C49 P3 C52 99.91(12)
C49 P3 C52A 112.1(2)
C52 P3 Ag1 118.62(10)
C52A P3 Ag1 100.6(2)
C38 P4 Ag2 115.37(6)
C38 P4 C55 102.90(8)
C38 P4 C58 105.79(8)
C55 P4 Ag2 115.87(7)
C55 P4 C58 106.09(9)
C58 P4 Ag2 109.92(7)
C2 C1 B1 127.99(15)
C6 C1 C2 115.52(15)
C6 C1 B1 116.45(15)
C1 C2 P1 122.57(12)
C3 C2 P1 117.69(13)
C3 C2 C1 119.74(16)
C2 C3 H3 118.8
C4 C3 C2 122.40(17)
C4 C3 H3 118.8
C3 C4 H4 120.6
C5 C4 C3 118.81(17)
C5 C4 H4 120.6
C4 C5 H5 120.3
C4 C5 C6 119.31(17)
C6 C5 H5 120.3
C1 C6 H6 117.9
C5 C6 C1 124.22(17)
C5 C6 H6 117.9
C8 C7 B1 124.17(15)
C12 C7 C8 116.04(16)
C12 C7 B1 119.72(15)
C7 C8 P2 122.40(13)
C9 C8 P2 117.27(13)
C9 C8 C7 120.30(16)
C8 C9 H9 119.2
C10 C9 C8 121.52(18)
C10 C9 H9 119.2
C9 C10 H10 120.5
C11 C10 C9 119.03(18)
C11 C10 H10 120.5
C10 C11 H11 120.0
C10 C11 C12 119.93(18)
C12 C11 H11 120.0
C7 C12 H12 118.4
C11 C12 C7 123.15(17)
C11 C12 H12 118.4
C14 C13 B1 121.82(17)
C18 C13 C14 115.93(18)
C18 C13 B1 122.18(17)
C13 C14 H14 119.0
C15 C14 C13 122.1(2)
C15 C14 H14 119.0
C14 C15 H15 119.8
C16 C15 C14 120.4(2)
C16 C15 H15 119.8
C15 C16 H16 120.1
C15 C16 C17 119.8(2)
C17 C16 H16 120.1
C16 C17 H17 119.9
C16 C17 C18 120.3(2)
C18 C17 H17 119.9
C13 C18 C17 121.5(2)
C13 C18 H18 119.2
C17 C18 H18 119.2
P1 C19 H19 108.9
C20 C19 P1 111.94(14)
C20 C19 H19 108.9
C20 C19 C21 108.87(15)
C21 C19 P1 109.41(12)
C21 C19 H19 108.9
C19 C20 H20A 109.5
C19 C20 H20B 109.5
C19 C20 H20C 109.5
H20A C20 H20B 109.5
H20A C20 H20C 109.5
H20B C20 H20C 109.5
C19 C21 H21A 109.5
C19 C21 H21B 109.5
C19 C21 H21C 109.5
H21A C21 H21B 109.5
H21A C21 H21C 109.5
H21B C21 H21C 109.5
P1 C22 H22 105.7
C23 C22 P1 113.79(12)
C23 C22 H22 105.7
C24 C22 P1 113.35(14)
C24 C22 H22 105.7
C24 C22 C23 111.85(16)
C22 C23 H23A 109.5
C22 C23 H23B 109.5
C22 C23 H23C 109.5
H23A C23 H23B 109.5
H23A C23 H23C 109.5
H23B C23 H23C 109.5
C22 C24 H24A 109.5
C22 C24 H24B 109.5
C22 C24 H24C 109.5
H24A C24 H24B 109.5
H24A C24 H24C 109.5
H24B C24 H24C 109.5
P2 C25 H25 106.7
C26 C25 P2 108.77(17)
C26 C25 H25 106.7
C26 C25 C27 110.5(2)
C27 C25 P2 116.94(19)
C27 C25 H25 106.7
C25 C26 H26A 109.5
C25 C26 H26B 109.5
C25 C26 H26C 109.5
H26A C26 H26B 109.5
H26A C26 H26C 109.5
H26B C26 H26C 109.5
C25 C27 H27A 109.5
C25 C27 H27B 109.5
C25 C27 H27C 109.5
H27A C27 H27B 109.5
H27A C27 H27C 109.5
H27B C27 H27C 109.5
P2 C28 H28 108.5
C29 C28 P2 110.53(16)
C29 C28 H28 108.5
C29 C28 C30 111.2(2)
C30 C28 P2 109.55(15)
C30 C28 H28 108.5
C28 C29 H29A 109.5
C28 C29 H29B 109.5
C28 C29 H29C 109.5
H29A C29 H29B 109.5
H29A C29 H29C 109.5
H29B C29 H29C 109.5
C28 C30 H30A 109.5
C28 C30 H30B 109.5
C28 C30 H30C 109.5
H30A C30 H30B 109.5
H30A C30 H30C 109.5
H30B C30 H30C 109.5
C32 C31 B2 125.10(15)
C36 C31 C32 115.42(16)
C36 C31 B2 119.35(15)
C31 C32 P3 122.69(13)
C33 C32 P3 116.67(13)
C33 C32 C31 120.64(16)
C32 C33 H33 119.1
C34 C33 C32 121.77(17)
C34 C33 H33 119.1
C33 C34 H34 120.7
C35 C34 C33 118.63(18)
C35 C34 H34 120.7
C34 C35 H35 120.0
C34 C35 C36 120.10(18)
C36 C35 H35 120.0
C31 C36 H36 118.3
C35 C36 C31 123.44(17)
C35 C36 H36 118.3
C38 C37 B2 129.21(15)
C42 C37 C38 115.43(15)
C42 C37 B2 115.22(15)
C37 C38 P4 122.53(12)
C39 C38 P4 117.92(13)
C39 C38 C37 119.51(16)
C38 C39 H39 118.8
C40 C39 C38 122.47(17)
C40 C39 H39 118.8
C39 C40 H40 120.5
C41 C40 C39 118.99(16)
C41 C40 H40 120.5
C40 C41 H41 120.4
C40 C41 C42 119.13(17)
C42 C41 H41 120.4
C37 C42 H42 117.8
C41 C42 C37 124.46(17)
C41 C42 H42 117.8
C44 C43 C48 115.48(16)
C44 C43 B2 122.36(15)
C48 C43 B2 121.72(15)
C43 C44 H44 118.7
C45 C44 C43 122.67(17)
C45 C44 H44 118.7
C44 C45 H45 120.0
C46 C45 C44 120.03(18)
C46 C45 H45 120.0
C45 C46 H46 120.3
C45 C46 C47 119.40(17)
C47 C46 H46 120.3
C46 C47 H47 120.1
C46 C47 C48 119.88(17)
C48 C47 H47 120.1
C43 C48 H48 118.8
C47 C48 C43 122.50(17)
C47 C48 H48 118.8
P3 C49 H49 107.9
C50 C49 P3 111.95(17)
C50 C49 H49 107.9
C51 C49 P3 110.75(13)
C51 C49 H49 107.9
C51 C49 C50 110.27(18)
C49 C50 H50A 109.5
C49 C50 H50B 109.5
C49 C50 H50C 109.5
H50A C50 H50B 109.5
H50A C50 H50C 109.5
H50B C50 H50C 109.5
C49 C51 H51A 109.5
C49 C51 H51B 109.5
C49 C51 H51C 109.5
H51A C51 H51B 109.5
H51A C51 H51C 109.5
H51B C51 H51C 109.5
P3 C52 H52 109.4
C53 C52 P3 110.00(19)
C53 C52 H52 109.4
C54 C52 P3 109.08(19)
C54 C52 H52 109.4
C54 C52 C53 109.5(2)
C52 C53 H53A 109.5
C52 C53 H53B 109.5
C52 C53 H53C 109.5
H53A C53 H53B 109.5
H53A C53 H53C 109.5
H53B C53 H53C 109.5
C52 C54 H54A 109.5
C52 C54 H54B 109.5
C52 C54 H54C 109.5
H54A C54 H54B 109.5
H54A C54 H54C 109.5
H54B C54 H54C 109.5
P4 C55 H55 105.7
C56 C55 P4 113.14(15)
C56 C55 H55 105.7
C57 C55 P4 113.50(15)
C57 C55 H55 105.7
C57 C55 C56 112.17(17)
C55 C56 H56A 109.5
C55 C56 H56B 109.5
C55 C56 H56C 109.5
H56A C56 H56B 109.5
H56A C56 H56C 109.5
H56B C56 H56C 109.5
C55 C57 H57A 109.5
C55 C57 H57B 109.5
C55 C57 H57C 109.5
H57A C57 H57B 109.5
H57A C57 H57C 109.5
H57B C57 H57C 109.5
P4 C58 H58 108.7
C59 C58 P4 111.45(14)
C59 C58 H58 108.7
C60 C58 P4 110.39(14)
C60 C58 H58 108.7
C60 C58 C59 108.72(18)
C58 C59 H59A 109.5
C58 C59 H59B 109.5
C58 C59 H59C 109.5
H59A C59 H59B 109.5
H59A C59 H59C 109.5
H59B C59 H59C 109.5
C58 C60 H60A 109.5
C58 C60 H60B 109.5
C58 C60 H60C 109.5
H60A C60 H60B 109.5
H60A C60 H60C 109.5
H60B C60 H60C 109.5
F1 B1 C1 108.40(13)
F1 B1 C7 109.14(13)
F1 B1 C13 108.65(14)
C7 B1 C1 112.16(14)
C13 B1 C1 109.73(13)
C13 B1 C7 108.71(14)
F2 B2 C31 109.82(13)
F2 B2 C37 109.36(13)
F2 B2 C43 109.78(13)
C31 B2 C37 110.65(13)
C43 B2 C31 109.11(14)
C43 B2 C37 108.11(13)
H7SA C7S H7SB 109.5
H7SA C7S H7SC 109.5
H7SB C7S H7SC 109.5
C1S C7S H7SA 109.5
C1S C7S H7SB 109.5
C1S C7S H7SC 109.5
C2S C1S C7S 118.9(3)
C2S C1S C6S 120.0
C6S C1S C7S 121.0(3)
C1S C2S H2S 120.0
C3S C2S C1S 120.0
C3S C2S H2S 120.0
C2S C3S H3S 120.0
C2S C3S C4S 120.0
C4S C3S H3S 120.0
C3S C4S H4S 120.0
C5S C4S C3S 120.0
C5S C4S H4S 120.0
C4S C5S H5S 120.0
C4S C5S C6S 120.0
C6S C5S H5S 120.0
C1S C6S H6S 120.0
C5S C6S C1S 120.0
C5S C6S H6S 120.0
H7TA C7T H7TB 109.5
H7TA C7T H7TC 109.5
H7TB C7T H7TC 109.5
C1T C7T H7TA 109.5
C1T C7T H7TB 109.5
C1T C7T H7TC 109.5
C2T C1T C7T 119.3(6)
C2T C1T C6T 120.0
C6T C1T C7T 120.7(6)
C1T C2T H2T 120.0
C1T C2T C3T 120.0
C3T C2T H2T 120.0
C2T C3T H3T 120.0
C4T C3T C2T 120.0
C4T C3T H3T 120.0
C3T C4T H4T 120.0
C3T C4T C5T 120.0
C5T C4T H4T 120.0
C4T C5T H5T 120.0
C4T C5T C6T 120.0
C6T C5T H5T 120.0
C1T C6T H6T 120.0
C5T C6T C1T 120.0
C5T C6T H6T 120.0
P3 C52A H52A 107.3
C53A C52A P3 112.4(5)
C53A C52A H52A 107.3
C54A C52A P3 112.6(5)
C54A C52A H52A 107.3
C54A C52A C53A 109.5(5)
C52A C53A H53D 109.5
C52A C53A H53E 109.5
C52A C53A H53F 109.5
H53D C53A H53E 109.5
H53D C53A H53F 109.5
H53E C53A H53F 109.5
C52A C54A H54D 109.5
C52A C54A H54E 109.5
C52A C54A H54F 109.5
H54D C54A H54E 109.5
H54D C54A H54F 109.5
H54E C54A H54F 109.5
P2 C25A H25A 105.2
C26A C25A P2 114.1(9)
C26A C25A H25A 105.2
C26A C25A C27A 108.7(8)
C27A C25A P2 117.3(12)
C27A C25A H25A 105.2
C25A C26A H26D 109.5
C25A C26A H26E 109.5
C25A C26A H26F 109.5
H26D C26A H26E 109.5
H26D C26A H26F 109.5
H26E C26A H26F 109.5
C25A C27A H27D 109.5
C25A C27A H27E 109.5
C25A C27A H27F 109.5
H27D C27A H27E 109.5
H27D C27A H27F 109.5
H27E C27A H27F 109.5

loop_
_geom_bond_atom_site_label_1
_geom_bond_atom_site_label_2
_geom_bond_distance
Ag1 P1 2.4341(5)
Ag1 P3 2.4426(7)
Ag2 P2 2.4324(6)
Ag2 P4 2.4255(5)
P1 C2 1.8527(18)
P1 C19 1.8609(18)
P1 C22 1.8552(18)
P2 C8 1.8367(18)
P2 C25 1.852(2)
P2 C28 1.8539(19)
P2 C25A 1.876(9)
P3 C32 1.8375(18)
P3 C49 1.864(2)
P3 C52 1.868(3)
P3 C52A 1.917(6)
P4 C38 1.8469(18)
P4 C55 1.850(2)
P4 C58 1.864(2)
F1 B1 1.464(2)
F2 B2 1.463(2)
C1 C2 1.421(2)
C1 C6 1.407(2)
C1 B1 1.646(2)
C2 C3 1.405(2)
C3 H3 0.9500
C3 C4 1.383(3)
C4 H4 0.9500
C4 C5 1.380(3)
C5 H5 0.9500
C5 C6 1.384(3)
C6 H6 0.9500
C7 C8 1.418(2)
C7 C12 1.403(2)
C7 B1 1.642(2)
C8 C9 1.406(2)
C9 H9 0.9500
C9 C10 1.384(3)
C10 H10 0.9500
C10 C11 1.379(3)
C11 H11 0.9500
C11 C12 1.389(3)
C12 H12 0.9500
C13 C14 1.412(3)
C13 C18 1.403(3)
C13 B1 1.641(3)
C14 H14 0.9500
C14 C15 1.391(3)
C15 H15 0.9500
C15 C16 1.369(4)
C16 H16 0.9500
C16 C17 1.377(4)
C17 H17 0.9500
C17 C18 1.405(3)
C18 H18 0.9500
C19 H19 1.0000
C19 C20 1.530(3)
C19 C21 1.535(3)
C20 H20A 0.9800
C20 H20B 0.9800
C20 H20C 0.9800
C21 H21A 0.9800
C21 H21B 0.9800
C21 H21C 0.9800
C22 H22 1.0000
C22 C23 1.540(3)
C22 C24 1.527(3)
C23 H23A 0.9800
C23 H23B 0.9800
C23 H23C 0.9800
C24 H24A 0.9800
C24 H24B 0.9800
C24 H24C 0.9800
C25 H25 1.0000
C25 C26 1.511(4)
C25 C27 1.521(3)
C26 H26A 0.9800
C26 H26B 0.9800
C26 H26C 0.9800
C27 H27A 0.9800
C27 H27B 0.9800
C27 H27C 0.9800
C28 H28 1.0000
C28 C29 1.525(3)
C28 C30 1.528(4)
C29 H29A 0.9800
C29 H29B 0.9800
C29 H29C 0.9800
C30 H30A 0.9800
C30 H30B 0.9800
C30 H30C 0.9800
C31 C32 1.420(2)
C31 C36 1.404(2)
C31 B2 1.647(2)
C32 C33 1.403(2)
C33 H33 0.9500
C33 C34 1.382(3)
C34 H34 0.9500
C34 C35 1.379(3)
C35 H35 0.9500
C35 C36 1.390(3)
C36 H36 0.9500
C37 C38 1.426(2)
C37 C42 1.405(2)
C37 B2 1.655(2)
C38 C39 1.405(2)
C39 H39 0.9500
C39 C40 1.383(3)
C40 H40 0.9500
C40 C41 1.377(3)
C41 H41 0.9500
C41 C42 1.385(2)
C42 H42 0.9500
C43 C44 1.406(2)
C43 C48 1.406(2)
C43 B2 1.646(2)
C44 H44 0.9500
C44 C45 1.389(3)
C45 H45 0.9500
C45 C46 1.386(3)
C46 H46 0.9500
C46 C47 1.388(3)
C47 H47 0.9500
C47 C48 1.394(3)
C48 H48 0.9500
C49 H49 1.0000
C49 C50 1.522(3)
C49 C51 1.510(3)
C50 H50A 0.9800
C50 H50B 0.9800
C50 H50C 0.9800
C51 H51A 0.9800
C51 H51B 0.9800
C51 H51C 0.9800
C52 H52 1.0000
C52 C53 1.532(4)
C52 C54 1.523(4)
C53 H53A 0.9800
C53 H53B 0.9800
C53 H53C 0.9800
C54 H54A 0.9800
C54 H54B 0.9800
C54 H54C 0.9800
C55 H55 1.0000
C55 C56 1.540(3)
C55 C57 1.531(3)
C56 H56A 0.9800
C56 H56B 0.9800
C56 H56C 0.9800
C57 H57A 0.9800
C57 H57B 0.9800
C57 H57C 0.9800
C58 H58 1.0000
C58 C59 1.540(3)
C58 C60 1.533(3)
C59 H59A 0.9800
C59 H59B 0.9800
C59 H59C 0.9800
C60 H60A 0.9800
C60 H60B 0.9800
C60 H60C 0.9800
C7S H7SA 0.9800
C7S H7SB 0.9800
C7S H7SC 0.9800
C7S C1S 1.496(5)
C1S C2S 1.3900
C1S C6S 1.3900
C2S H2S 0.9500
C2S C3S 1.3900
C3S H3S 0.9500
C3S C4S 1.3900
C4S H4S 0.9500
C4S C5S 1.3900
C5S H5S 0.9500
C5S C6S 1.3900
C6S H6S 0.9500
C7T H7TA 0.9800
C7T H7TB 0.9800
C7T H7TC 0.9800
C7T C1T 1.477(12)
C1T C2T 1.3900
C1T C6T 1.3900
C2T H2T 0.9500
C2T C3T 1.3900
C3T H3T 0.9500
C3T C4T 1.3900
C4T H4T 0.9500
C4T C5T 1.3900
C5T H5T 0.9500
C5T C6T 1.3900
C6T H6T 0.9500
C52A H52A 1.0000
C52A C53A 1.526(7)
C52A C54A 1.522(6)
C53A H53D 0.9800
C53A H53E 0.9800
C53A H53F 0.9800
C54A H54D 0.9800
C54A H54E 0.9800
C54A H54F 0.9800
C25A H25A 1.0000
C25A C26A 1.525(8)
C25A C27A 1.528(8)
C26A H26D 0.9800
C26A H26E 0.9800
C26A H26F 0.9800
C27A H27D 0.9800
C27A H27E 0.9800
C27A H27F 0.9800

loop_
_geom_torsion_atom_site_label_1
_geom_torsion_atom_site_label_2
_geom_torsion_atom_site_label_3
_geom_torsion_atom_site_label_4
_geom_torsion
Ag1 P1 C2 C1 -62.82(15)
Ag1 P1 C2 C3 117.43(12)
Ag1 P1 C19 C20 74.31(14)
Ag1 P1 C19 C21 -46.46(14)
Ag1 P1 C22 C23 -43.39(16)
Ag1 P1 C22 C24 -172.68(11)
Ag1 P3 C32 C31 11.94(17)
Ag1 P3 C32 C33 -168.82(12)
Ag1 P3 C49 C50 -58.71(17)
Ag1 P3 C49 C51 64.80(15)
Ag1 P3 C52 C53 35.5(2)
Ag1 P3 C52 C54 -84.7(2)
Ag2 P2 C8 C7 10.59(17)
Ag2 P2 C8 C9 -167.17(12)
Ag2 P2 C25 C26 -62.3(2)
Ag2 P2 C25 C27 171.72(18)
Ag2 P2 C28 C29 -55.0(2)
Ag2 P2 C28 C30 67.87(17)
Ag2 P2 C25A C26A 31.3(12)
Ag2 P2 C25A C27A 160.0(12)
Ag2 P4 C38 C37 -60.38(15)
Ag2 P4 C38 C39 117.57(13)
Ag2 P4 C55 C56 -42.36(16)
Ag2 P4 C55 C57 -171.66(12)
Ag2 P4 C58 C59 72.87(16)
Ag2 P4 C58 C60 -48.06(15)
P1 C2 C3 C4 179.55(14)
P2 C8 C9 C10 176.58(17)
P3 C32 C33 C34 -179.87(16)
P4 C38 C39 C40 -177.54(15)
C1 C2 C3 C4 -0.2(3)
C2 P1 C19 C20 -159.81(13)
C2 P1 C19 C21 79.43(14)
C2 P1 C22 C23 -172.95(14)
C2 P1 C22 C24 57.76(14)
C2 C1 C6 C5 0.6(3)
C2 C1 B1 F1 30.4(2)
C2 C1 B1 C7 -90.2(2)
C2 C1 B1 C13 148.90(16)
C2 C3 C4 C5 0.5(3)
C3 C4 C5 C6 -0.2(3)
C4 C5 C6 C1 -0.3(3)
C6 C1 C2 P1 179.94(13)
C6 C1 C2 C3 -0.3(2)
C6 C1 B1 F1 -151.94(15)
C6 C1 B1 C7 87.49(18)
C6 C1 B1 C13 -33.4(2)
C7 C8 C9 C10 -1.2(3)
C8 P2 C25 C26 69.4(2)
C8 P2 C25 C27 -56.6(2)
C8 P2 C28 C29 172.52(19)
C8 P2 C28 C30 -64.62(18)
C8 P2 C25A C26A 156.1(10)
C8 P2 C25A C27A -75.2(13)
C8 C7 C12 C11 -1.3(3)
C8 C7 B1 F1 48.9(2)
C8 C7 B1 C1 169.08(15)
C8 C7 B1 C13 -69.4(2)
C8 C9 C10 C11 -0.5(3)
C9 C10 C11 C12 1.3(3)
C10 C11 C12 C7 -0.4(3)
C12 C7 C8 P2 -175.63(13)
C12 C7 C8 C9 2.1(3)
C12 C7 B1 F1 -134.28(16)
C12 C7 B1 C1 -14.1(2)
C12 C7 B1 C13 107.37(18)
C13 C14 C15 C16 1.3(3)
C14 C13 C18 C17 0.4(3)
C14 C13 B1 F1 -140.80(16)
C14 C13 B1 C1 100.84(19)
C14 C13 B1 C7 -22.1(2)
C14 C15 C16 C17 0.5(4)
C15 C16 C17 C18 -1.8(3)
C16 C17 C18 C13 1.3(3)
C18 C13 C14 C15 -1.8(3)
C18 C13 B1 F1 42.5(2)
C18 C13 B1 C1 -75.9(2)
C18 C13 B1 C7 161.14(16)
C19 P1 C2 C1 177.87(13)
C19 P1 C2 C3 -1.88(15)
C19 P1 C22 C23 76.47(16)
C19 P1 C22 C24 -52.82(15)
C22 P1 C2 C1 66.93(15)
C22 P1 C2 C3 -112.82(14)
C22 P1 C19 C20 -52.23(16)
C22 P1 C19 C21 -172.99(13)
C25 P2 C8 C7 -112.92(16)
C25 P2 C8 C9 69.31(17)
C25 P2 C28 C29 59.8(2)
C25 P2 C28 C30 -177.38(17)
C28 P2 C8 C7 138.41(15)
C28 P2 C8 C9 -39.36(17)
C28 P2 C25 C26 178.4(2)
C28 P2 C25 C27 52.4(2)
C28 P2 C25A C26A -97.6(10)
C28 P2 C25A C27A 31.2(14)
C31 C32 C33 C34 -0.6(3)
C32 P3 C49 C50 172.09(16)
C32 P3 C49 C51 -64.40(15)
C32 P3 C52 C53 166.6(2)
C32 P3 C52 C54 46.5(2)
C32 C31 C36 C35 0.5(3)
C32 C31 B2 F2 54.3(2)
C32 C31 B2 C37 175.12(16)
C32 C31 B2 C43 -66.1(2)
C32 C33 C34 C35 0.7(3)
C33 C34 C35 C36 -0.1(3)
C34 C35 C36 C31 -0.5(3)
C36 C31 C32 P3 179.21(14)
C36 C31 C32 C33 0.0(3)
C36 C31 B2 F2 -130.17(17)
C36 C31 B2 C37 -9.4(2)
C36 C31 B2 C43 109.47(18)
C37 C38 C39 C40 0.5(3)
C38 P4 C55 C56 -169.19(14)
C38 P4 C55 C57 61.51(16)
C38 P4 C58 C59 -161.97(15)
C38 P4 C58 C60 77.11(15)
C38 C37 C42 C41 0.4(3)
C38 C37 B2 F2 30.7(2)
C38 C37 B2 C31 -90.4(2)
C38 C37 B2 C43 150.18(16)
C38 C39 C40 C41 -1.0(3)
C39 C40 C41 C42 1.2(3)
C40 C41 C42 C37 -0.9(3)
C42 C37 C38 P4 177.77(13)
C42 C37 C38 C39 -0.1(2)
C42 C37 B2 F2 -153.92(14)
C42 C37 B2 C31 84.99(18)
C42 C37 B2 C43 -34.43(19)
C43 C44 C45 C46 1.6(3)
C44 C43 C48 C47 -2.0(2)
C44 C43 B2 F2 -141.26(15)
C44 C43 B2 C31 -20.9(2)
C44 C43 B2 C37 99.52(17)
C44 C45 C46 C47 -1.3(3)
C45 C46 C47 C48 -0.6(3)
C46 C47 C48 C43 2.3(3)
C48 C43 C44 C45 0.1(2)
C48 C43 B2 F2 46.6(2)
C48 C43 B2 C31 167.02(15)
C48 C43 B2 C37 -72.58(19)
C49 P3 C32 C31 137.71(15)
C49 P3 C32 C33 -43.05(16)
C49 P3 C52 C53 -87.8(2)
C49 P3 C52 C54 152.1(2)
C52 P3 C32 C31 -119.31(17)
C52 P3 C32 C33 59.93(18)
C52 P3 C49 C50 68.36(19)
C52 P3 C49 C51 -168.12(16)
C55 P4 C38 C37 66.77(16)
C55 P4 C38 C39 -115.28(15)
C55 P4 C58 C59 -53.12(17)
C55 P4 C58 C60 -174.04(14)
C58 P4 C38 C37 177.89(14)
C58 P4 C38 C39 -4.16(17)
C58 P4 C55 C56 79.92(16)
C58 P4 C55 C57 -49.38(17)
B1 C1 C2 P1 -2.4(2)
B1 C1 C2 C3 177.37(16)
B1 C1 C6 C5 -177.36(17)
B1 C7 C8 P2 1.3(2)
B1 C7 C8 C9 178.95(16)
B1 C7 C12 C11 -178.34(17)
B1 C13 C14 C15 -178.67(18)
B1 C13 C18 C17 177.33(17)
B2 C31 C32 P3 -5.1(2)
B2 C31 C32 C33 175.69(17)
B2 C31 C36 C35 -175.40(18)
B2 C37 C38 P4 -6.9(2)
B2 C37 C38 C39 175.23(16)
B2 C37 C42 C41 -175.67(17)
B2 C43 C44 C45 -172.50(15)
B2 C43 C48 C47 170.61(16)
C7S C1S C2S C3S 176.3(3)
C7S C1S C6S C5S -176.2(3)
C1S C2S C3S C4S 0.0
C2S C1S C6S C5S 0.0
C2S C3S C4S C5S 0.0
C3S C4S C5S C6S 0.0
C4S C5S C6S C1S 0.0
C6S C1S C2S C3S 0.0
C7T C1T C2T C3T -179.9(7)
C7T C1T C6T C5T 179.9(7)
C1T C2T C3T C4T 0.0
C2T C1T C6T C5T 0.0
C2T C3T C4T C5T 0.0
C3T C4T C5T C6T 0.0
C4T C5T C6T C1T 0.0
C6T C1T C2T C3T 0.0
C52A P3 C32 C31 -102.7(3)
C52A P3 C32 C33 76.6(3)
C52A P3 C49 C50 54.2(3)
C52A P3 C49 C51 177.7(3)
C25A P2 C8 C7 -105.3(5)
C25A P2 C8 C9 77.0(5)
C25A P2 C28 C29 72.3(5)
C25A P2 C28 C30 -164.9(5)
